data_4037300
loop_
_publ_author_name
'Chan, Chieh-Kai'
'Tsai, Yu-Lin'
'Chan, Yi-Ling'
'Chang, Meng-Yang'

_publ_section_title
;
 Synthesis of Substituted 2,3-Benzodiazepines.
;
_journal_issue 20
_journal_name_full 'The Journal of organic chemistry'
_journal_page_first 9836
_journal_page_last 9847
_journal_paper_doi 10.1021/acs.joc.6b01935
_journal_volume 81
_journal_year 2016
_chemical_formula_sum 'C23 H26 N2 O3'
_chemical_formula_weight 378.46
_space_group_crystal_system triclinic
_space_group_IT_number 2
_space_group_name_Hall '-P 1'
_space_group_name_H-M_alt 'P -1'
_atom_sites_solution_hydrogens geom
_audit_creation_method SHELXL-2014/6
_cell_angle_alpha 70.841(2)
_cell_angle_beta 77.317(2)
_cell_angle_gamma 86.918(2)
_cell_formula_units_Z 2
_cell_length_a 8.4384(6)
_cell_length_b 11.0458(8)
_cell_length_c 12.1243(8)
_cell_measurement_reflns_used 3586
_cell_measurement_temperature 296(2)
_cell_measurement_theta_max 23.9929
_cell_measurement_theta_min 3.0343
_cell_volume 1041.25(13)
_computing_cell_refinement 'SAINT V8.34A (Bruker AXS Inc., 2013)'
_computing_data_collection 'APEX2 (Bruker AXS, 2010)'
_computing_data_reduction 'SAINT V8.34A (Bruker AXS Inc., 2013)'
_computing_molecular_graphics 'SHELXTL (Sheldrick, 2008)'
_computing_publication_material SHELXTL
_computing_structure_refinement 'SHELXL-2014/6 (Sheldrick, 2014)'
_diffrn_ambient_temperature 296(2)
_diffrn_detector_area_resol_mean 8.3333
_diffrn_measured_fraction_theta_full 0.998
_diffrn_measured_fraction_theta_max 0.996
_diffrn_measurement_device_type 'Bruker APEX-II CCD'
_diffrn_measurement_method '\f and \w scans'
_diffrn_radiation_type MoK\a
_diffrn_radiation_wavelength 0.71073
_diffrn_reflns_av_R_equivalents 0.0330
_diffrn_reflns_av_unetI/netI 0.0278
_diffrn_reflns_Laue_measured_fraction_full 0.998
_diffrn_reflns_Laue_measured_fraction_max 0.996
_diffrn_reflns_limit_h_max 10
_diffrn_reflns_limit_h_min -10
_diffrn_reflns_limit_k_max 13
_diffrn_reflns_limit_k_min -13
_diffrn_reflns_limit_l_max 15
_diffrn_reflns_limit_l_min -11
_diffrn_reflns_number 17072
_diffrn_reflns_point_group_measured_fraction_full 0.998
_diffrn_reflns_point_group_measured_fraction_max 0.996
_diffrn_reflns_theta_full 25.242
_diffrn_reflns_theta_max 26.514
_diffrn_reflns_theta_min 1.820
_exptl_absorpt_coefficient_mu 0.080
_exptl_absorpt_correction_T_max 0.9485
_exptl_absorpt_correction_T_min 0.8948
_exptl_absorpt_correction_type multi-scan
_exptl_absorpt_process_details 'SADABS V2014/4 (Bruker AXS Inc.)'
_exptl_crystal_colour 'Pale Yellow'
_exptl_crystal_density_diffrn 1.207
_exptl_crystal_density_meas ?
_exptl_crystal_density_method 'not measured'
_exptl_crystal_description Lump
_exptl_crystal_F_000 404
_exptl_crystal_size_max 0.25
_exptl_crystal_size_mid 0.20
_exptl_crystal_size_min 0.20
_refine_diff_density_max 0.253
_refine_diff_density_min -0.175
_refine_diff_density_rms 0.033
_refine_ls_extinction_method none
_refine_ls_goodness_of_fit_ref 1.040
_refine_ls_hydrogen_treatment constr
_refine_ls_matrix_type full
_refine_ls_number_parameters 302
_refine_ls_number_reflns 4298
_refine_ls_number_restraints 180
_refine_ls_restrained_S_all 1.096
_refine_ls_R_factor_all 0.0710
_refine_ls_R_factor_gt 0.0473
_refine_ls_shift/su_max 0.054
_refine_ls_shift/su_mean 0.003
_refine_ls_structure_factor_coef Fsqd
_refine_ls_weighting_details 'w=1/[\s^2^(Fo^2^)+(0.0730P)^2^+0.1558P] where P=(Fo^2^+2Fc^2^)/3'
_refine_ls_weighting_scheme calc
_refine_ls_wR_factor_gt 0.1277
_refine_ls_wR_factor_ref 0.1461
_reflns_Friedel_coverage 0.000
_reflns_number_gt 2981
_reflns_number_total 4298
_reflns_threshold_expression 'I > 2\s(I)'
_cod_data_source_file jo6b01935_si_003.cif
_cod_data_source_block mo_150908_0m
_cod_depositor_comments
;
The following automatic conversions were performed:

data item '_exptl_crystal_density_meas' value 'not measured' was
changed to '?' -- the value is perceived as not measured.

Automatic conversion script
Id: cif_fix_values 6909 2019-04-08 15:41:33Z antanas 
;
_cod_database_code 4037300
_shelx_space_group_comment
;
The symmetry employed for this shelxl refinement is uniquely defined
by the following loop, which should always be used as a source of
symmetry information in preference to the above space-group names.
They are only intended as comments.
;
_shelxl_version_number 2014/6

loop_
_space_group_symop_operation_xyz
'x, y, z'
'-x, -y, -z'

loop_
_atom_site_label
_atom_site_type_symbol
_atom_site_fract_x
_atom_site_fract_y
_atom_site_fract_z
_atom_site_U_iso_or_equiv
_atom_site_adp_type
_atom_site_occupancy
_atom_site_site_symmetry_order
_atom_site_calc_flag
_atom_site_refinement_flags_posn
_atom_site_refinement_flags_adp
_atom_site_refinement_flags_occupancy
_atom_site_disorder_assembly
_atom_site_disorder_group
C1 C 1.2806(8) 0.1971(9) 0.0715(8) 0.0910(17) Uani 0.483(9) 1 d D U P A 1
H1A H 1.3932 0.2208 0.0330 0.109 Uiso 0.483(9) 1 calc R U P A 1
H1B H 1.2739 0.1351 0.1506 0.109 Uiso 0.483(9) 1 calc R U P A 1
C2 C 1.1650(12) 0.3234(8) 0.0732(9) 0.092(2) Uani 0.483(9) 1 d D U P A 1
H2A H 1.1859 0.3632 0.1291 0.110 Uiso 0.483(9) 1 calc R U P A 1
H2B H 1.1756 0.3868 -0.0056 0.110 Uiso 0.483(9) 1 calc R U P A 1
C3 C 1.0017(13) 0.2516(18) 0.1162(14) 0.070(2) Uani 0.483(9) 1 d D U P A 1
H3 H 0.9164 0.3151 0.1029 0.084 Uiso 0.483(9) 1 calc R U P A 1
C4 C 1.0180(10) 0.1862(11) 0.0262(12) 0.081(2) Uani 0.483(9) 1 d D U P A 1
H4A H 0.9848 0.2423 -0.0449 0.097 Uiso 0.483(9) 1 calc R U P A 1
H4B H 0.9497 0.1094 0.0578 0.097 Uiso 0.483(9) 1 calc R U P A 1
C5 C 1.1924(10) 0.1521(9) -0.0039(8) 0.0895(18) Uani 0.483(9) 1 d D U P A 1
H5A H 1.2379 0.1939 -0.0881 0.107 Uiso 0.483(9) 1 calc R U P A 1
H5B H 1.2023 0.0602 0.0135 0.107 Uiso 0.483(9) 1 calc R U P A 1
C1' C 1.2958(8) 0.2579(8) 0.0196(8) 0.108(2) Uani 0.517(9) 1 d D U P A 2
H1'1 H 1.4043 0.2505 0.0354 0.129 Uiso 0.517(9) 1 calc R U P A 2
H1'2 H 1.2985 0.3179 -0.0598 0.129 Uiso 0.517(9) 1 calc R U P A 2
C2' C 1.1780(10) 0.2973(8) 0.1119(7) 0.0879(19) Uani 0.517(9) 1 d D U P A 2
H2'1 H 1.1801 0.3895 0.0948 0.105 Uiso 0.517(9) 1 calc R U P A 2
H2'2 H 1.1982 0.2552 0.1913 0.105 Uiso 0.517(9) 1 calc R U P A 2
C3' C 1.0109(13) 0.2486(17) 0.0979(14) 0.0698(19) Uani 0.517(9) 1 d D U P A 2
H3' H 0.9366 0.3168 0.0681 0.084 Uiso 0.517(9) 1 calc R U P A 2
C4' C 1.0554(10) 0.1599(9) 0.0258(10) 0.0763(18) Uani 0.517(9) 1 d D U P A 2
H4'1 H 0.9866 0.0834 0.0596 0.092 Uiso 0.517(9) 1 calc R U P A 2
H4'2 H 1.0463 0.2019 -0.0564 0.092 Uiso 0.517(9) 1 calc R U P A 2
C5' C 1.2272(10) 0.1285(7) 0.0335(8) 0.099(2) Uani 0.517(9) 1 d D U P A 2
H5'1 H 1.2823 0.0966 -0.0303 0.119 Uiso 0.517(9) 1 calc R U P A 2
H5'2 H 1.2344 0.0659 0.1100 0.119 Uiso 0.517(9) 1 calc R U P A 2
C6 C 0.62024(18) -0.06352(15) 0.33986(15) 0.0438(4) Uani 1 1 d . . . . .
C7 C 0.59533(19) -0.20278(15) 0.37042(15) 0.0462(4) Uani 1 1 d . . . . .
C8 C 0.46134(19) -0.24927(15) 0.33229(16) 0.0459(4) Uani 1 1 d . . . . .
C9 C 0.3808(2) -0.36454(15) 0.40070(17) 0.0499(4) Uani 1 1 d . . . . .
H9 H 0.4094 -0.4112 0.4724 0.060 Uiso 1 1 calc R U . . .
C10 C 0.2593(2) -0.41208(16) 0.36547(17) 0.0525(4) Uani 1 1 d . . . . .
H10 H 0.2067 -0.4893 0.4134 0.063 Uiso 1 1 calc R U . . .
C11 C 0.2164(2) -0.34486(17) 0.25936(18) 0.0531(4) Uani 1 1 d . . . . .
C12 C -0.0011(3) -0.4894(2) 0.2916(2) 0.0873(7) Uani 1 1 d . . . . .
H12A H 0.0652 -0.5630 0.3141 0.131 Uiso 1 1 calc R U . . .
H12B H -0.0774 -0.5062 0.2499 0.131 Uiso 1 1 calc R U . . .
H12C H -0.0588 -0.4715 0.3619 0.131 Uiso 1 1 calc R U . . .
C13 C 0.4154(2) -0.18216(17) 0.22575(17) 0.0523(4) Uani 1 1 d . . . . .
H13 H 0.4663 -0.1040 0.1785 0.063 Uiso 1 1 calc R U . . .
C14 C 0.2960(2) -0.22895(18) 0.18881(17) 0.0570(5) Uani 1 1 d . . . . .
H14 H 0.2683 -0.1832 0.1165 0.068 Uiso 1 1 calc R U . . .
C15 C 0.91157(19) -0.18157(15) 0.42041(16) 0.0468(4) Uani 1 1 d . . . . .
C16 C 0.91673(19) -0.10252(16) 0.29272(16) 0.0482(4) Uani 1 1 d . . . . .
H16A H 0.9025 -0.1564 0.2464 0.058 Uiso 1 1 calc R U . . .
H16B H 1.0196 -0.0561 0.2570 0.058 Uiso 1 1 calc R U . . .
C17 C 0.49003(19) 0.01712(16) 0.35113(16) 0.0504(4) Uani 1 1 d . . . . .
H17 H 0.3849 -0.0172 0.3779 0.060 Uiso 1 1 calc R U . . .
C18 C 0.5137(2) 0.14703(16) 0.32344(17) 0.0524(4) Uani 1 1 d . . . . .
H18 H 0.4251 0.1993 0.3329 0.063 Uiso 1 1 calc R U . . .
C19 C 0.6694(2) 0.19976(15) 0.28149(16) 0.0485(4) Uani 1 1 d . . . . .
C20 C 0.80273(19) 0.12052(15) 0.26735(14) 0.0433(4) Uani 1 1 d . . . . .
C21 C 0.77800(18) -0.01075(15) 0.29724(14) 0.0420(4) Uani 1 1 d . . . . .
C22 C 0.5723(3) 0.41093(18) 0.2612(3) 0.0815(7) Uani 1 1 d . . . . .
H22A H 0.5082 0.4107 0.2049 0.122 Uiso 1 1 calc R U . . .
H22B H 0.6133 0.4961 0.2435 0.122 Uiso 1 1 calc R U . . .
H22C H 0.5061 0.3829 0.3406 0.122 Uiso 1 1 calc R U . . .
C23 C 1.0401(2) -0.16005(18) 0.47926(19) 0.0594(5) Uani 1 1 d . . . . .
H23A H 1.0041 -0.1952 0.5645 0.089 Uiso 1 1 calc R U . . .
H23B H 1.0612 -0.0697 0.4572 0.089 Uiso 1 1 calc R U . . .
H23C H 1.1378 -0.2014 0.4540 0.089 Uiso 1 1 calc R U . . .
N1 N 0.68183(17) -0.29164(13) 0.42731(14) 0.0532(4) Uani 1 1 d . . . . .
N2 N 0.79740(17) -0.26256(13) 0.48212(14) 0.0532(4) Uani 1 1 d . . . . .
O1 O 0.95893(13) 0.17063(11) 0.23124(11) 0.0517(3) Uani 1 1 d . . . . .
O2 O 0.09884(18) -0.38228(14) 0.21593(14) 0.0759(4) Uani 1 1 d . . . . .
O3 O 0.70483(16) 0.32639(11) 0.25315(14) 0.0663(4) Uani 1 1 d . . . . .

loop_
_atom_site_aniso_label
_atom_site_aniso_U_11
_atom_site_aniso_U_22
_atom_site_aniso_U_33
_atom_site_aniso_U_23
_atom_site_aniso_U_13
_atom_site_aniso_U_12
C1 0.062(3) 0.120(4) 0.084(4) -0.030(3) -0.004(3) -0.010(3)
C2 0.102(3) 0.085(3) 0.074(4) -0.028(3) 0.024(3) -0.037(3)
C3 0.055(3) 0.065(3) 0.065(4) -0.001(3) 0.007(3) -0.001(3)
C4 0.066(3) 0.104(4) 0.063(3) -0.013(3) -0.012(3) -0.005(3)
C5 0.077(3) 0.115(4) 0.081(4) -0.039(3) -0.017(3) 0.005(3)
C1' 0.069(3) 0.105(4) 0.107(4) -0.003(3) 0.020(3) -0.010(3)
C2' 0.079(3) 0.079(3) 0.084(4) -0.013(3) 0.015(3) -0.035(2)
C3' 0.064(3) 0.060(3) 0.065(4) -0.010(3) 0.011(3) -0.004(2)
C4' 0.079(4) 0.087(3) 0.057(3) -0.025(2) 0.000(3) 0.006(3)
C5' 0.083(4) 0.098(3) 0.089(4) -0.017(3) 0.012(3) 0.019(3)
C6 0.0347(8) 0.0418(8) 0.0527(10) -0.0142(7) -0.0072(7) 0.0036(6)
C7 0.0353(8) 0.0425(8) 0.0569(10) -0.0146(8) -0.0049(7) 0.0027(7)
C8 0.0351(8) 0.0396(8) 0.0612(11) -0.0178(8) -0.0056(7) 0.0055(6)
C9 0.0454(9) 0.0390(8) 0.0640(11) -0.0144(8) -0.0137(8) 0.0058(7)
C10 0.0476(10) 0.0361(8) 0.0707(12) -0.0145(8) -0.0109(9) 0.0021(7)
C11 0.0448(10) 0.0498(9) 0.0702(12) -0.0266(9) -0.0134(9) 0.0032(7)
C12 0.0774(16) 0.0781(15) 0.114(2) -0.0327(14) -0.0279(14) -0.0236(12)
C13 0.0432(9) 0.0477(9) 0.0595(11) -0.0129(8) -0.0043(8) -0.0014(7)
C14 0.0532(11) 0.0576(11) 0.0577(11) -0.0135(9) -0.0150(9) 0.0025(8)
C15 0.0379(8) 0.0422(8) 0.0609(11) -0.0195(8) -0.0097(8) 0.0108(7)
C16 0.0357(8) 0.0485(9) 0.0586(11) -0.0194(8) -0.0052(7) 0.0072(7)
C17 0.0329(8) 0.0472(9) 0.0679(12) -0.0187(8) -0.0048(8) 0.0017(7)
C18 0.0386(9) 0.0470(9) 0.0716(12) -0.0235(8) -0.0073(8) 0.0099(7)
C19 0.0440(9) 0.0408(8) 0.0607(11) -0.0186(8) -0.0082(8) 0.0016(7)
C20 0.0359(8) 0.0456(9) 0.0472(9) -0.0153(7) -0.0054(7) -0.0010(7)
C21 0.0345(8) 0.0440(8) 0.0459(9) -0.0149(7) -0.0062(7) 0.0051(6)
C22 0.0693(14) 0.0444(10) 0.124(2) -0.0265(12) -0.0091(13) 0.0113(9)
C23 0.0495(10) 0.0573(10) 0.0782(13) -0.0288(10) -0.0191(9) 0.0096(8)
N1 0.0423(8) 0.0438(7) 0.0705(10) -0.0130(7) -0.0152(7) 0.0033(6)
N2 0.0437(8) 0.0479(8) 0.0654(10) -0.0134(7) -0.0153(7) 0.0056(6)
O1 0.0375(6) 0.0548(7) 0.0596(8) -0.0172(6) -0.0039(5) -0.0065(5)
O2 0.0715(9) 0.0720(9) 0.0893(11) -0.0212(8) -0.0321(8) -0.0136(7)
O3 0.0525(8) 0.0424(7) 0.1020(11) -0.0280(7) -0.0059(7) 0.0020(5)

loop_
_atom_type_symbol
_atom_type_description
_atom_type_scat_dispersion_real
_atom_type_scat_dispersion_imag
_atom_type_scat_source
C C 0.0033 0.0016 'International Tables Vol C Tables 4.2.6.8 and 6.1.1.4'
H H 0.0000 0.0000 'International Tables Vol C Tables 4.2.6.8 and 6.1.1.4'
N N 0.0061 0.0033 'International Tables Vol C Tables 4.2.6.8 and 6.1.1.4'
O O 0.0106 0.0060 'International Tables Vol C Tables 4.2.6.8 and 6.1.1.4'

loop_
_geom_angle_atom_site_label_1
_geom_angle_atom_site_label_2
_geom_angle_atom_site_label_3
_geom_angle
C5 C1 C2 95.6(7)
C5 C1 H1A 112.6
C2 C1 H1A 112.6
C5 C1 H1B 112.6
C2 C1 H1B 112.6
H1A C1 H1B 110.1
C3 C2 C1 96.8(8)
C3 C2 H2A 112.4
C1 C2 H2A 112.4
C3 C2 H2B 112.4
C1 C2 H2B 112.4
H2A C2 H2B 110.0
O1 C3 C4 113.4(13)
O1 C3 C2 119.8(12)
C4 C3 C2 99.4(8)
O1 C3 H3 107.8
C4 C3 H3 107.8
C2 C3 H3 107.8
C3 C4 C5 107.7(8)
C3 C4 H4A 110.1
C5 C4 H4A 110.2
C3 C4 H4B 110.2
C5 C4 H4B 110.2
H4A C4 H4B 108.5
C4 C5 C1 107.1(7)
C4 C5 H5A 110.3
C1 C5 H5A 110.3
C4 C5 H5B 110.3
C1 C5 H5B 110.3
H5A C5 H5B 108.5
C2' C1' C5' 102.2(6)
C2' C1' H1'1 111.3
C5' C1' H1'1 111.3
C2' C1' H1'2 111.3
C5' C1' H1'2 111.3
H1'1 C1' H1'2 109.2
C1' C2' C3' 100.7(7)
C1' C2' H2'1 111.6
C3' C2' H2'1 111.7
C1' C2' H2'2 111.6
C3' C2' H2'2 111.6
H2'1 C2' H2'2 109.4
C4' C3' O1 109.9(12)
C4' C3' C2' 106.3(7)
O1 C3' C2' 93.8(10)
C4' C3' H3' 114.9
O1 C3' H3' 114.9
C2' C3' H3' 114.9
C5' C4' C3' 103.5(8)
C5' C4' H4'1 111.1
C3' C4' H4'1 111.0
C5' C4' H4'2 111.1
C3' C4' H4'2 111.1
H4'1 C4' H4'2 109.0
C4' C5' C1' 101.5(6)
C4' C5' H5'1 111.5
C1' C5' H5'1 111.5
C4' C5' H5'2 111.5
C1' C5' H5'2 111.5
H5'1 C5' H5'2 109.3
C17 C6 C21 119.07(14)
C17 C6 C7 121.31(14)
C21 C6 C7 119.61(13)
N1 C7 C6 126.08(15)
N1 C7 C8 115.07(14)
C6 C7 C8 118.84(14)
C9 C8 C13 117.45(16)
C9 C8 C7 120.72(16)
C13 C8 C7 121.79(15)
C10 C9 C8 121.94(17)
C10 C9 H9 119.0
C8 C9 H9 119.0
C11 C10 C9 119.76(16)
C11 C10 H10 120.1
C9 C10 H10 120.1
O2 C11 C10 124.83(17)
O2 C11 C14 115.81(17)
C10 C11 C14 119.36(17)
O2 C12 H12A 109.5
O2 C12 H12B 109.5
H12A C12 H12B 109.5
O2 C12 H12C 109.5
H12A C12 H12C 109.5
H12B C12 H12C 109.5
C14 C13 C8 121.27(16)
C14 C13 H13 119.4
C8 C13 H13 119.4
C13 C14 C11 120.20(18)
C13 C14 H14 119.9
C11 C14 H14 119.9
N2 C15 C23 118.70(17)
N2 C15 C16 122.43(16)
C23 C15 C16 118.80(15)
C15 C16 C21 105.25(13)
C15 C16 H16A 110.7
C21 C16 H16A 110.7
C15 C16 H16B 110.7
C21 C16 H16B 110.7
H16A C16 H16B 108.8
C18 C17 C6 121.22(15)
C18 C17 H17 119.4
C6 C17 H17 119.4
C17 C18 C19 119.97(15)
C17 C18 H18 120.0
C19 C18 H18 120.0
O3 C19 C18 124.19(15)
O3 C19 C20 115.95(14)
C18 C19 C20 119.85(14)
O1 C20 C21 119.58(14)
O1 C20 C19 120.49(14)
C21 C20 C19 119.80(14)
C20 C21 C6 120.08(14)
C20 C21 C16 122.46(14)
C6 C21 C16 117.36(14)
O3 C22 H22A 109.5
O3 C22 H22B 109.5
H22A C22 H22B 109.5
O3 C22 H22C 109.5
H22A C22 H22C 109.5
H22B C22 H22C 109.5
C15 C23 H23A 109.5
C15 C23 H23B 109.5
H23A C23 H23B 109.5
C15 C23 H23C 109.5
H23A C23 H23C 109.5
H23B C23 H23C 109.5
C7 N1 N2 120.93(14)
C15 N2 N1 119.96(16)
C3 O1 C20 116.3(5)
C20 O1 C3' 115.4(5)
C11 O2 C12 117.93(17)
C19 O3 C22 117.66(14)

loop_
_geom_bond_atom_site_label_1
_geom_bond_atom_site_label_2
_geom_bond_distance
C1 C5 1.508(9)
C1 C2 1.662(11)
C1 H1A 0.9700
C1 H1B 0.9700
C2 C3 1.527(11)
C2 H2A 0.9700
C2 H2B 0.9700
C3 O1 1.368(18)
C3 C4 1.474(10)
C3 H3 0.9800
C4 C5 1.495(9)
C4 H4A 0.9700
C4 H4B 0.9700
C5 H5A 0.9700
C5 H5B 0.9700
C1' C2' 1.488(9)
C1' C5' 1.515(9)
C1' H1'1 0.9700
C1' H1'2 0.9700
C2' C3' 1.598(11)
C2' H2'1 0.9700
C2' H2'2 0.9700
C3' C4' 1.498(9)
C3' O1 1.537(17)
C3' H3' 0.9800
C4' C5' 1.488(9)
C4' H4'1 0.9700
C4' H4'2 0.9700
C5' H5'1 0.9700
C5' H5'2 0.9700
C6 C17 1.389(2)
C6 C21 1.401(2)
C6 C7 1.474(2)
C7 N1 1.293(2)
C7 C8 1.484(2)
C8 C9 1.387(2)
C8 C13 1.389(3)
C9 C10 1.381(2)
C9 H9 0.9300
C10 C11 1.373(3)
C10 H10 0.9300
C11 O2 1.360(2)
C11 C14 1.394(3)
C12 O2 1.417(3)
C12 H12A 0.9600
C12 H12B 0.9600
C12 H12C 0.9600
C13 C14 1.374(2)
C13 H13 0.9300
C14 H14 0.9300
C15 N2 1.275(2)
C15 C23 1.490(2)
C15 C16 1.500(2)
C16 C21 1.511(2)
C16 H16A 0.9700
C16 H16B 0.9700
C17 C18 1.377(2)
C17 H17 0.9300
C18 C19 1.386(2)
C18 H18 0.9300
C19 O3 1.3595(19)
C19 C20 1.403(2)
C20 O1 1.3789(18)
C20 C21 1.390(2)
C22 O3 1.425(2)
C22 H22A 0.9600
C22 H22B 0.9600
C22 H22C 0.9600
C23 H23A 0.9600
C23 H23B 0.9600
C23 H23C 0.9600
N1 N2 1.398(2)
